data_7248394
loop_
_publ_author_name
'Sch\"utte, Jonathan'
'Corsi, Daria'
'Haumer, Wolfgang'
'Schmid, Simon'
'\<Zurauskas, Jonas'
'Barham, Joshua P.'

_publ_section_title
;
 A hydrazine-free photoredox catalytic synthesis of azines by reductive
 activation of readily available oxime esters
;
_journal_issue 11
_journal_name_full 'Green Chemistry'
_journal_page_first 6446
_journal_page_last 6453
_journal_paper_doi 10.1039/D4GC00804A
_journal_volume 26
_journal_year 2024
_chemical_formula_moiety 'C16 H16 N2'
_chemical_formula_sum 'C16 H16 N2'
_chemical_formula_weight 236.31
_space_group_crystal_system monoclinic
_space_group_IT_number 14
_space_group_name_Hall '-P 2yn'
_space_group_name_H-M_alt 'P 1 21/n 1'
_atom_sites_solution_hydrogens difmap
_atom_sites_solution_primary dual
_audit_creation_date 2023-05-10
_audit_creation_method
;
Olex2 1.5-alpha
(compiled 2022.06.10 svn.r3fa896fb for OlexSys, GUI svn.r6535)
;
_audit_update_record
;
2023-08-13 deposited with the CCDC.	2024-04-03 downloaded from the CCDC.
;
_cell_angle_alpha 90
_cell_angle_beta 97.5220(10)
_cell_angle_gamma 90
_cell_formula_units_Z 4
_cell_length_a 11.58810(10)
_cell_length_b 7.38790(10)
_cell_length_c 14.8464(2)
_cell_measurement_reflns_used 11814
_cell_measurement_temperature 126.06(10)
_cell_measurement_theta_max 73.9120
_cell_measurement_theta_min 3.8610
_cell_volume 1260.09(3)
_computing_cell_refinement 'CrysAlisPro 1.171.42.73a (Rigaku OD, 2022)'
_computing_data_collection 'CrysAlisPro 1.171.42.73a (Rigaku OD, 2022)'
_computing_data_reduction 'CrysAlisPro 1.171.42.73a (Rigaku OD, 2022)'
_computing_molecular_graphics 'Olex2 1.5-alpha (Dolomanov et al., 2009)'
_computing_publication_material 'Olex2 1.5-alpha (Dolomanov et al., 2009)'
_computing_structure_refinement 'SHELXL 2018/3 (Sheldrick, 2015)'
_computing_structure_solution 'SHELXT 2018/2 (Sheldrick, 2018)'
_diffrn_ambient_environment N~2~
_diffrn_ambient_temperature 126.06(10)
_diffrn_detector 'Hybrid Pixel Array Detector'
_diffrn_detector_area_resol_mean 10.0000
_diffrn_detector_type 'HyPix-Arc 150'
_diffrn_measured_fraction_theta_full 0.999
_diffrn_measured_fraction_theta_max 0.968
_diffrn_measurement_details
;
List of Runs (angles in degrees, time in seconds):

  # Type    Start    End  Width  t~exp~   \w     \q     \k     \f   Frames
#--------------------------------------------------------------------------
  1  \w     71.00 103.00   0.50    0.10    --   76.31-125.00  60.00   64
  2  \w     35.00  99.00   0.50    0.10    --   71.85-125.00  90.00  128
  3  \w     35.00  61.00   0.50    0.10    --   76.31-125.00  60.00   52
  4  \w     35.00  61.00   0.50    0.10    --   76.31-125.00 120.00   52
  5  \w     78.00 103.00   0.50    0.10    --   76.31-125.00 120.00   50
  6  \w     37.00  63.00   0.50    0.10    --   76.31-125.00  30.00   52
  7  \w     70.00 102.00   0.50    0.10    --   76.31-125.00  30.00   64
  8  \w     78.00 103.00   0.50    0.10    --   76.31-125.00 -30.00   50
  9  \w     45.00  71.00   0.50    0.10    --   76.31-125.00 -30.00   52
 10  \w     32.00  87.00   0.50    0.10    --   71.85-105.00 -55.00  110
 11  \w     66.00  91.00   0.50    0.10    --   76.31-105.00 -55.00   50
 12  \w     29.00  68.00   0.50    0.10    --   64.17 -95.00   0.00   78
 13  \w     27.00  56.00   0.50    0.10    --   64.17 -95.00  30.00   58
 14  \w     26.00  58.00   0.50    0.10    --   64.17 -95.00 -30.00   64
 15  \w     24.00  74.00   0.50    0.10    --   64.17-105.00 -55.00  100
 16  \w     39.00  74.00   0.50    0.10    --   76.31 -95.00 120.00   70
 17  \w     36.00  61.00   0.50    0.10    --   71.85 -95.00 -60.00   50
 18  \w     56.00  83.00   0.50    0.10    --   76.31 -95.00-120.00   54
 19  \w     27.00  53.00   0.50    0.10    --   64.17 -95.00-180.00   52
 20  \w     33.00 101.00   0.50    0.10    --   64.17   0.00 -60.00  136
 21  \w     72.00  97.00   0.50    0.10    --   60.00  71.00  21.55   50
 22  \w     66.00  91.00   0.50    0.10    --   60.00  73.00  10.13   50
 23  \w     59.00  84.00   0.50    0.10    --   52.00  70.00  15.04   50
 24  \w     53.00  78.00   0.50    0.10    --   44.00  63.00  23.05   50
 25  \w     41.00  66.00   0.50    0.10    --   32.00  62.00  40.19   50
 26  \w     67.00  92.00   0.50    0.10    --   60.00  71.00  -7.34   50
 27  \w     38.00 109.00   0.50    0.10    --   71.85   0.00-120.00  142
 28  \w     27.00  53.00   0.50    0.10    --   64.17   0.00-120.00   52
 29  \w     69.00  95.00   0.50    0.10    --   64.17   0.00-120.00   52
 30  \w     72.00 112.00   0.50    0.10    --   76.31  15.00 -90.00   80
 31  \w     41.00  66.00   0.50    0.10    --   76.31   0.00  90.00   50
 32  \w     74.00  99.00   0.50    0.10    --   76.31   0.00  90.00   50
 33  \w    -63.00 -37.00   0.50    0.10    --  -76.25 140.00  27.65   52
 34  \w    -62.00 -35.00   0.50    0.10    --  -65.07 105.00  44.00   54
 35  \w    -86.00 -60.00   0.50    0.10    --  -71.26 105.00  44.00   52
 36  \w   -113.00 -88.00   0.50    0.10    --  -76.25 140.00  27.65   50
 37  \w    -82.00 -38.00   0.50    0.10    --  -71.26   0.00-120.00   88
 38  \w    -93.00 -34.00   0.50    0.10    --  -65.07   0.00-150.00  118
 39  \w   -102.00 -28.00   0.50    0.10    --  -65.07   0.00 -30.00  148
 40  \w    -98.00 -47.00   0.50    0.10    --  -65.07   0.00  90.00  102
 41  \w   -102.00 -72.00   0.50    0.10    --  -68.00 -76.00 -23.81   60
 42  \w   -102.00 -77.00   0.50    0.10    --  -72.00 -75.00   5.72   50
 43  \w   -105.00 -80.00   0.50    0.10    --  -72.00 -66.00   3.78   50
 44  \w   -105.00 -80.00   0.50    0.10    --  -72.00 -66.00 -20.23   50
 45  \w   -118.00 -93.00   0.50    0.10    --  -76.25 -61.00 -10.60   50
 46  \w   -109.00 -42.00   0.50    0.10    --  -71.26 -15.00-150.00  134
;
_diffrn_measurement_device 'four-circle diffractometer'
_diffrn_measurement_device_type 'XtaLAB Synergy R, DW system, HyPix-Arc 150'
_diffrn_measurement_method '\w scans'
_diffrn_orient_matrix_type 'CrysAlisPro convention (1999,Acta A55,543-557)'
_diffrn_orient_matrix_UB_11 0.0174900000
_diffrn_orient_matrix_UB_12 -0.2002943000
_diffrn_orient_matrix_UB_13 -0.0236838000
_diffrn_orient_matrix_UB_21 -0.0929485000
_diffrn_orient_matrix_UB_22 0.0184565000
_diffrn_orient_matrix_UB_23 -0.0837391000
_diffrn_orient_matrix_UB_31 0.0950612000
_diffrn_orient_matrix_UB_32 0.0549512000
_diffrn_orient_matrix_UB_33 -0.0581701000
_diffrn_radiation_monochromator mirror
_diffrn_radiation_probe x-ray
_diffrn_radiation_type 'Cu K\a'
_diffrn_radiation_wavelength 1.54184
_diffrn_reflns_av_R_equivalents 0.0159
_diffrn_reflns_av_unetI/netI 0.0087
_diffrn_reflns_Laue_measured_fraction_full 0.999
_diffrn_reflns_Laue_measured_fraction_max 0.968
_diffrn_reflns_limit_h_max 14
_diffrn_reflns_limit_h_min -12
_diffrn_reflns_limit_k_max 9
_diffrn_reflns_limit_k_min -8
_diffrn_reflns_limit_l_max 15
_diffrn_reflns_limit_l_min -18
_diffrn_reflns_number 16836
_diffrn_reflns_point_group_measured_fraction_full 0.999
_diffrn_reflns_point_group_measured_fraction_max 0.968
_diffrn_reflns_theta_full 67.684
_diffrn_reflns_theta_max 73.812
_diffrn_reflns_theta_min 4.562
_diffrn_source 'Rotating-anode X-ray tube'
_diffrn_source_type 'Rigaku (Cu) X-ray Source'
_exptl_absorpt_coefficient_mu 0.570
_exptl_absorpt_correction_T_max 1.000
_exptl_absorpt_correction_T_min 0.462
_exptl_absorpt_correction_type gaussian
_exptl_absorpt_process_details
;
CrysAlisPro 1.171.42.73a (Rigaku Oxford Diffraction, 2022)
Numerical absorption correction based on gaussian integration over
a multifaceted crystal model
Empirical absorption correction using spherical harmonics,
implemented in SCALE3 ABSPACK scaling algorithm.
;
_exptl_crystal_colour 'clear colourless'
_exptl_crystal_colour_lustre clear
_exptl_crystal_colour_primary colourless
_exptl_crystal_density_diffrn 1.246
_exptl_crystal_description prism
_exptl_crystal_F_000 504
_exptl_crystal_size_max 0.263
_exptl_crystal_size_mid 0.197
_exptl_crystal_size_min 0.075
_refine_diff_density_max 0.203
_refine_diff_density_min -0.187
_refine_diff_density_rms 0.037
_refine_ls_extinction_method none
_refine_ls_goodness_of_fit_ref 1.080
_refine_ls_hydrogen_treatment refall
_refine_ls_matrix_type full
_refine_ls_number_parameters 227
_refine_ls_number_reflns 2468
_refine_ls_number_restraints 0
_refine_ls_restrained_S_all 1.080
_refine_ls_R_factor_all 0.0335
_refine_ls_R_factor_gt 0.0324
_refine_ls_shift/su_max 0.001
_refine_ls_shift/su_mean 0.000
_refine_ls_structure_factor_coef Fsqd
_refine_ls_weighting_details 'w=1/[\s^2^(Fo^2^)+(0.0538P)^2^+0.2444P] where P=(Fo^2^+2Fc^2^)/3'
_refine_ls_weighting_scheme calc
_refine_ls_wR_factor_gt 0.0928
_refine_ls_wR_factor_ref 0.0938
_reflns_Friedel_coverage 0.000
_reflns_number_gt 2351
_reflns_number_total 2468
_reflns_threshold_expression 'I > 2\s(I)'
_cod_data_source_file d4gc00804a2.cif
_cod_data_source_block w037
_cod_depositor_comments 'Adding full bibliography for 7248394.cif.'
_cod_database_code 7248394
_shelx_shelxl_version_number 2018/3
_chemical_oxdiff_formula 'C16 H16 N2'
_chemical_oxdiff_usercomment Corsi_Barham_JS-Model_product
_shelx_space_group_comment
;
The symmetry employed for this shelxl refinement is uniquely defined
by the following loop, which should always be used as a source of
symmetry information in preference to the above space-group names.
They are only intended as comments.
;
_shelx_estimated_absorpt_t_max 0.959
_shelx_estimated_absorpt_t_min 0.865
_olex2_refinement_description
;
;
_olex2_date_sample_data_collection 2023-05-08
_olex2_date_sample_submission 2023-04-28
_olex2_diffrn_ambient_temperature_device 'Oxford Cryosystems Cryostream 700'
_olex2_exptl_crystal_mounting_method 'The crystal was mounted on a MITIGEN holder inert oil'
_olex2_submission_original_sample_id JS-Model-product
_olex2_submission_special_instructions 'No special instructions were received'
_oxdiff_exptl_absorpt_empirical_details
;
Empirical correction (ABSPACK) includes:
- Absorption correction using spherical harmonics
- Frame scaling
- B-factor correction
;
_oxdiff_exptl_absorpt_empirical_full_max 1.368
_oxdiff_exptl_absorpt_empirical_full_min 0.831

loop_
_space_group_symop_operation_xyz
'x, y, z'
'-x+1/2, y+1/2, -z+1/2'
'-x, -y, -z'
'x-1/2, -y-1/2, z-1/2'

loop_
_atom_site_label
_atom_site_type_symbol
_atom_site_fract_x
_atom_site_fract_y
_atom_site_fract_z
_atom_site_U_iso_or_equiv
_atom_site_adp_type
_atom_site_occupancy
_atom_site_site_symmetry_order
_atom_site_calc_flag
_atom_site_refinement_flags_posn
_atom_site_refinement_flags_adp
_atom_site_refinement_flags_occupancy
_atom_site_disorder_assembly
_atom_site_disorder_group
N1 N 0.63379(6) 0.20016(10) 0.48893(5) 0.02013(19) Uani 1 1 d . . . . .
N2 N 0.59527(6) 0.20182(10) 0.39584(5) 0.02072(19) Uani 1 1 d . . . . .
C7 C 0.55310(7) 0.22546(11) 0.53967(6) 0.0177(2) Uani 1 1 d . . . . .
C15 C 0.66232(7) 0.28324(11) 0.34641(6) 0.0178(2) Uani 1 1 d . . . . .
C14 C 0.68565(7) 0.37771(12) 0.18693(6) 0.0204(2) Uani 1 1 d . . . . .
C9 C 0.62339(7) 0.28382(11) 0.24673(6) 0.0179(2) Uani 1 1 d . . . . .
C1 C 0.58900(7) 0.21978(11) 0.63937(6) 0.0174(2) Uani 1 1 d . . . . .
C13 C 0.64616(8) 0.38283(12) 0.09421(6) 0.0224(2) Uani 1 1 d . . . . .
C5 C 0.55665(8) 0.30104(12) 0.79211(6) 0.0220(2) Uani 1 1 d . . . . .
C6 C 0.52048(8) 0.29996(12) 0.69907(6) 0.0205(2) Uani 1 1 d . . . . .
C10 C 0.52082(8) 0.19393(12) 0.21128(6) 0.0214(2) Uani 1 1 d . . . . .
C2 C 0.69413(7) 0.13857(12) 0.67551(6) 0.0204(2) Uani 1 1 d . . . . .
C8 C 0.42820(8) 0.26472(13) 0.50372(6) 0.0229(2) Uani 1 1 d . . . . .
C4 C 0.66042(8) 0.21825(12) 0.82712(6) 0.0219(2) Uani 1 1 d . . . . .
C3 C 0.72879(8) 0.13652(13) 0.76840(6) 0.0229(2) Uani 1 1 d . . . . .
C16 C 0.77290(8) 0.37897(13) 0.38272(6) 0.0246(2) Uani 1 1 d . . . . .
C12 C 0.54478(8) 0.29285(13) 0.06009(6) 0.0238(2) Uani 1 1 d . . . . .
C11 C 0.48263(8) 0.19802(13) 0.11891(6) 0.0247(2) Uani 1 1 d . . . . .
H2 H 0.7425(9) 0.0817(16) 0.6347(7) 0.026(3) Uiso 1 1 d . . . . .
H6 H 0.4484(10) 0.3607(16) 0.6749(7) 0.026(3) Uiso 1 1 d . . . . .
H14 H 0.7563(10) 0.4435(17) 0.2098(7) 0.026(3) Uiso 1 1 d . . . . .
H13 H 0.6891(9) 0.4506(16) 0.0528(7) 0.027(3) Uiso 1 1 d . . . . .
H12 H 0.5168(10) 0.2950(16) -0.0047(8) 0.030(3) Uiso 1 1 d . . . . .
H10 H 0.4784(9) 0.1273(16) 0.2515(8) 0.026(3) Uiso 1 1 d . . . . .
H4 H 0.6842(9) 0.2171(15) 0.8936(8) 0.024(3) Uiso 1 1 d . . . . .
H3 H 0.8015(10) 0.0780(16) 0.7922(8) 0.029(3) Uiso 1 1 d . . . . .
H5 H 0.5093(10) 0.3621(16) 0.8336(8) 0.027(3) Uiso 1 1 d . . . . .
H11 H 0.4106(10) 0.1349(17) 0.0961(8) 0.033(3) Uiso 1 1 d . . . . .
H8A H 0.3741(11) 0.2100(17) 0.5428(8) 0.035(3) Uiso 1 1 d . . . . .
H16A H 0.7644(11) 0.5113(19) 0.3757(8) 0.043(3) Uiso 1 1 d . . . . .
H8B H 0.4122(10) 0.3953(19) 0.5020(8) 0.038(3) Uiso 1 1 d . . . . .
H8C H 0.4099(11) 0.2188(18) 0.4410(9) 0.040(3) Uiso 1 1 d . . . . .
H16B H 0.8373(11) 0.3437(19) 0.3490(9) 0.040(3) Uiso 1 1 d . . . . .
H16C H 0.7958(11) 0.349(2) 0.4462(9) 0.047(4) Uiso 1 1 d . . . . .

loop_
_atom_site_aniso_label
_atom_site_aniso_U_11
_atom_site_aniso_U_22
_atom_site_aniso_U_33
_atom_site_aniso_U_23
_atom_site_aniso_U_13
_atom_site_aniso_U_12
N1 0.0218(4) 0.0221(4) 0.0165(4) 0.0004(3) 0.0023(3) -0.0005(3)
N2 0.0217(4) 0.0239(4) 0.0165(4) 0.0002(3) 0.0025(3) -0.0004(3)
C7 0.0195(4) 0.0137(4) 0.0200(4) 0.0008(3) 0.0030(3) -0.0015(3)
C15 0.0179(4) 0.0159(4) 0.0198(4) -0.0003(3) 0.0030(3) 0.0030(3)
C14 0.0197(4) 0.0188(4) 0.0231(4) 0.0007(3) 0.0048(3) 0.0011(3)
C9 0.0186(4) 0.0159(4) 0.0197(4) 0.0000(3) 0.0041(3) 0.0033(3)
C1 0.0188(4) 0.0149(4) 0.0190(4) 0.0008(3) 0.0038(3) -0.0022(3)
C13 0.0247(4) 0.0220(4) 0.0219(4) 0.0037(3) 0.0088(3) 0.0042(3)
C5 0.0227(4) 0.0230(5) 0.0215(4) -0.0023(3) 0.0078(3) -0.0012(3)
C6 0.0188(4) 0.0202(4) 0.0229(4) 0.0008(3) 0.0041(3) 0.0012(3)
C10 0.0208(4) 0.0232(5) 0.0204(4) 0.0023(3) 0.0039(3) -0.0011(3)
C2 0.0207(4) 0.0204(4) 0.0209(4) -0.0002(3) 0.0051(3) 0.0023(3)
C8 0.0188(4) 0.0281(5) 0.0217(4) 0.0012(4) 0.0015(3) 0.0001(3)
C4 0.0251(4) 0.0227(5) 0.0178(4) 0.0006(3) 0.0024(3) -0.0033(3)
C3 0.0208(4) 0.0243(5) 0.0231(4) 0.0018(3) 0.0012(3) 0.0023(3)
C16 0.0218(4) 0.0307(5) 0.0206(4) 0.0019(4) 0.0004(3) -0.0044(4)
C12 0.0276(5) 0.0271(5) 0.0167(4) 0.0015(3) 0.0021(3) 0.0053(3)
C11 0.0231(4) 0.0284(5) 0.0220(5) 0.0001(4) 0.0002(4) -0.0016(4)

loop_
_atom_type_symbol
_atom_type_description
_atom_type_scat_dispersion_real
_atom_type_scat_dispersion_imag
_atom_type_scat_source
C C 0.0181 0.0091 'International Tables Vol C Tables 4.2.6.8 and 6.1.1.4'
H H 0.0000 0.0000 'International Tables Vol C Tables 4.2.6.8 and 6.1.1.4'
N N 0.0311 0.0180 'International Tables Vol C Tables 4.2.6.8 and 6.1.1.4'

loop_
_exptl_crystal_face_index_h
_exptl_crystal_face_index_k
_exptl_crystal_face_index_l
_exptl_crystal_face_perp_dist
5 0 7 0.0286
-5 0 -7 0.0459
7 1 -3 0.0935
7 1 -5 0.1042
5 2 -8 0.1205
2 -5 -1 0.0941
0 -5 3 0.0842
6 1 -6 0.1086
0 -5 3 0.0858
-6 -1 6 0.1315
-3 4 1 0.0831
0 3 7 0.0512
4 -3 5 0.0657
3 -3 6 0.0677
6 -1 5 0.0544

loop_
_geom_angle_atom_site_label_1
_geom_angle_atom_site_label_2
_geom_angle_atom_site_label_3
_geom_angle
_geom_angle_site_symmetry_1
_geom_angle_site_symmetry_3
_geom_angle_publ_flag
C7 N1 N2 114.52(7) . . ?
C15 N2 N1 115.49(7) . . ?
N1 C7 C1 116.65(7) . . ?
N1 C7 C8 123.97(8) . . ?
C1 C7 C8 119.36(7) . . ?
N2 C15 C9 116.19(8) . . ?
N2 C15 C16 124.53(8) . . ?
C9 C15 C16 119.26(7) . . ?
C9 C14 H14 120.4(6) . . ?
C13 C14 C9 120.70(8) . . ?
C13 C14 H14 118.9(6) . . ?
C14 C9 C15 121.17(8) . . ?
C14 C9 C10 118.60(8) . . ?
C10 C9 C15 120.20(8) . . ?
C6 C1 C7 120.81(8) . . ?
C6 C1 C2 118.48(8) . . ?
C2 C1 C7 120.68(8) . . ?
C14 C13 H13 120.5(6) . . ?
C12 C13 C14 120.06(8) . . ?
C12 C13 H13 119.5(6) . . ?
C6 C5 H5 120.2(7) . . ?
C4 C5 C6 120.22(8) . . ?
C4 C5 H5 119.6(7) . . ?
C1 C6 H6 119.5(6) . . ?
C5 C6 C1 120.70(8) . . ?
C5 C6 H6 119.8(6) . . ?
C9 C10 H10 119.3(7) . . ?
C11 C10 C9 120.43(8) . . ?
C11 C10 H10 120.3(7) . . ?
C1 C2 H2 119.3(6) . . ?
C3 C2 C1 120.70(8) . . ?
C3 C2 H2 120.0(6) . . ?
C7 C8 H8A 111.5(7) . . ?
C7 C8 H8B 111.6(7) . . ?
C7 C8 H8C 110.3(8) . . ?
H8A C8 H8B 106.4(10) . . ?
H8A C8 H8C 109.6(10) . . ?
H8B C8 H8C 107.3(10) . . ?
C5 C4 C3 119.57(8) . . ?
C5 C4 H4 119.5(6) . . ?
C3 C4 H4 121.0(6) . . ?
C2 C3 C4 120.31(8) . . ?
C2 C3 H3 119.4(7) . . ?
C4 C3 H3 120.2(7) . . ?
C15 C16 H16A 111.1(8) . . ?
C15 C16 H16B 111.2(8) . . ?
C15 C16 H16C 110.7(8) . . ?
H16A C16 H16B 106.2(11) . . ?
H16A C16 H16C 109.9(11) . . ?
H16B C16 H16C 107.6(11) . . ?
C13 C12 C11 119.69(8) . . ?
C13 C12 H12 120.6(7) . . ?
C11 C12 H12 119.7(7) . . ?
C10 C11 C12 120.52(9) . . ?
C10 C11 H11 118.7(7) . . ?
C12 C11 H11 120.7(7) . . ?

loop_
_geom_bond_atom_site_label_1
_geom_bond_atom_site_label_2
_geom_bond_distance
_geom_bond_site_symmetry_2
_geom_bond_publ_flag
N1 N2 1.3957(10) . ?
N1 C7 1.2888(11) . ?
N2 C15 1.2858(11) . ?
C7 C1 1.4848(11) . ?
C7 C8 1.5039(12) . ?
C15 C9 1.4896(12) . ?
C15 C16 1.5007(12) . ?
C14 C9 1.3991(12) . ?
C14 C13 1.3931(12) . ?
C14 H14 0.975(12) . ?
C9 C10 1.4025(12) . ?
C1 C6 1.3969(12) . ?
C1 C2 1.4003(12) . ?
C13 C12 1.3867(13) . ?
C13 H13 0.977(12) . ?
C5 C6 1.3900(12) . ?
C5 C4 1.3880(13) . ?
C5 H5 0.986(12) . ?
C6 H6 0.974(11) . ?
C10 C11 1.3851(12) . ?
C10 H10 0.958(11) . ?
C2 C3 1.3851(12) . ?
C2 H2 0.972(11) . ?
C8 H8A 0.994(12) . ?
C8 H8B 0.982(14) . ?
C8 H8C 0.988(13) . ?
C4 C3 1.3903(13) . ?
C4 H4 0.989(11) . ?
C3 H3 0.971(12) . ?
C16 H16A 0.986(14) . ?
C16 H16B 0.986(13) . ?
C16 H16C 0.972(14) . ?
C12 C11 1.3917(13) . ?
C12 H12 0.973(12) . ?
C11 H11 0.977(12) . ?

loop_
_geom_torsion_atom_site_label_1
_geom_torsion_atom_site_label_2
_geom_torsion_atom_site_label_3
_geom_torsion_atom_site_label_4
_geom_torsion
_geom_torsion_site_symmetry_1
_geom_torsion_site_symmetry_2
_geom_torsion_site_symmetry_3
_geom_torsion_site_symmetry_4
_geom_torsion_publ_flag
N1 N2 C15 C9 179.09(7) . . . . ?
N1 N2 C15 C16 -2.48(12) . . . . ?
N1 C7 C1 C6 159.45(8) . . . . ?
N1 C7 C1 C2 -18.62(11) . . . . ?
N2 N1 C7 C1 178.34(7) . . . . ?
N2 N1 C7 C8 -3.44(12) . . . . ?
N2 C15 C9 C14 176.04(8) . . . . ?
N2 C15 C9 C10 -2.01(12) . . . . ?
C7 N1 N2 C15 139.66(8) . . . . ?
C7 C1 C6 C5 -177.30(7) . . . . ?
C7 C1 C2 C3 178.66(8) . . . . ?
C15 C9 C10 C11 178.31(8) . . . . ?
C14 C9 C10 C11 0.22(13) . . . . ?
C14 C13 C12 C11 0.19(13) . . . . ?
C9 C14 C13 C12 -0.64(13) . . . . ?
C9 C10 C11 C12 -0.66(14) . . . . ?
C1 C2 C3 C4 -1.17(13) . . . . ?
C13 C14 C9 C15 -177.65(7) . . . . ?
C13 C14 C9 C10 0.43(12) . . . . ?
C13 C12 C11 C10 0.46(14) . . . . ?
C5 C4 C3 C2 0.42(13) . . . . ?
C6 C1 C2 C3 0.55(12) . . . . ?
C6 C5 C4 C3 0.93(13) . . . . ?
C2 C1 C6 C5 0.81(12) . . . . ?
C8 C7 C1 C6 -18.86(11) . . . . ?
C8 C7 C1 C2 163.07(8) . . . . ?
C4 C5 C6 C1 -1.56(13) . . . . ?
C16 C15 C9 C14 -2.48(12) . . . . ?
C16 C15 C9 C10 179.47(8) . . . . ?

loop_
_exptl_oxdiff_crystal_face_indexfrac_h
_exptl_oxdiff_crystal_face_indexfrac_k
_exptl_oxdiff_crystal_face_indexfrac_l
_exptl_oxdiff_crystal_face_x
_exptl_oxdiff_crystal_face_y
_exptl_oxdiff_crystal_face_z
4.7067 0.2683 6.6426 -0.1287 -0.9888 0.0758
-4.7240 -0.2722 -6.6215 0.1287 0.9885 -0.0788
7.1667 1.2370 -2.7337 -0.0577 -0.4144 0.9083
6.6106 0.9810 -5.2276 0.0429 -0.1586 0.9864
4.5667 1.6763 -7.5839 -0.0763 0.2415 0.9674
2.0293 -4.6175 -0.5056 0.9723 -0.2315 -0.0314
-0.0604 -4.6043 2.6829 0.8576 -0.3040 -0.4148
6.1038 0.8976 -6.3136 0.0765 -0.0221 0.9968
-0.3222 -4.5715 2.9131 0.8410 -0.2984 -0.4513
-6.2477 -0.5529 6.2538 -0.1466 0.0468 -0.9881
-3.1706 4.3494 0.5334 -0.9392 0.3303 -0.0934
0.4690 3.2704 6.8828 -0.8098 -0.5596 -0.1761
3.9915 -2.9956 5.0041 0.5513 -0.8453 -0.0763
2.9912 -2.9954 6.0050 0.5100 -0.8362 -0.2296
5.9882 -0.9955 5.0038 0.1856 -0.9940 0.2235
